data_7246421
loop_
_publ_author_name
'Qi, Shengsheng'
'Li, Zhang'
'Jia, Yuejiao'
'Li, Dechao'
'Hu, Ming'

_publ_section_title
;
 A Zn-coordination polymer as a multifunctional fluorescent probe for the
 detection of V<sub>2</sub>O<sub>7</sub><sup>4-</sup>, Fe<sup>3+</sup>,
 and <i>p</i>-nitrotoluene.
;
_journal_issue 14
_journal_name_full 'Physical chemistry chemical physics : PCCP'
_journal_page_first 10090
_journal_page_last 10096
_journal_paper_doi 10.1039/d2cp05921e
_journal_volume 25
_journal_year 2023
_chemical_formula_moiety 'C32 H19 N4 O4 Zn'
_chemical_formula_sum 'C32 H19 N4 O4 Zn'
_chemical_formula_weight 588.88
_space_group_crystal_system triclinic
_space_group_IT_number 2
_space_group_name_Hall '-P 1'
_space_group_name_H-M_alt 'P -1'
_atom_sites_solution_hydrogens geom
_atom_sites_solution_primary dual
_audit_creation_date 2019-12-04
_audit_creation_method
;
Olex2 1.2
(compiled 2018.05.29 svn.r3508 for OlexSys, GUI svn.r5506)
;
_audit_update_record
;
2022-10-14 deposited with the CCDC.	2023-03-08 downloaded from the CCDC.
;
_cell_angle_alpha 75.2050(10)
_cell_angle_beta 73.4410(10)
_cell_angle_gamma 73.7360(10)
_cell_formula_units_Z 2
_cell_length_a 10.4776(4)
_cell_length_b 11.3099(4)
_cell_length_c 11.4836(4)
_cell_measurement_reflns_used 8227
_cell_measurement_temperature 273(2)
_cell_measurement_theta_max 28.334
_cell_measurement_theta_min 2.414
_cell_volume 1229.18(8)
_computing_cell_refinement 'SAINT v8.34A (Bruker, 2013)'
_computing_data_reduction 'SAINT v8.34A (Bruker, 2013)'
_computing_molecular_graphics 'Olex2 (Dolomanov et al., 2009)'
_computing_publication_material 'Olex2 (Dolomanov et al., 2009)'
_computing_structure_refinement 'ShelXL (Sheldrick, 2015)'
_computing_structure_solution 'ShelXT (Sheldrick, 2015)'
_diffrn_ambient_temperature 273.15
_diffrn_detector 'CCD area detector'
_diffrn_detector_area_resol_mean 7.9
_diffrn_detector_type 'Bruker SMART CCD 1K area detector'
_diffrn_measured_fraction_theta_full 0.988
_diffrn_measured_fraction_theta_max 0.989
_diffrn_measurement_device 'three-circle diffractometer'
_diffrn_measurement_device_type 'Bruker SMART CCD 1K area detector'
_diffrn_measurement_method '\w scans'
_diffrn_radiation_monochromator graphite
_diffrn_radiation_probe x-ray
_diffrn_radiation_type MoK\a
_diffrn_radiation_wavelength 0.71073
_diffrn_reflns_av_R_equivalents 0.0199
_diffrn_reflns_av_unetI/netI 0.0224
_diffrn_reflns_Laue_measured_fraction_full 0.988
_diffrn_reflns_Laue_measured_fraction_max 0.989
_diffrn_reflns_limit_h_max 13
_diffrn_reflns_limit_h_min -13
_diffrn_reflns_limit_k_max 15
_diffrn_reflns_limit_k_min -15
_diffrn_reflns_limit_l_max 15
_diffrn_reflns_limit_l_min -15
_diffrn_reflns_number 17270
_diffrn_reflns_point_group_measured_fraction_full 0.988
_diffrn_reflns_point_group_measured_fraction_max 0.989
_diffrn_reflns_theta_full 25.242
_diffrn_reflns_theta_max 28.335
_diffrn_reflns_theta_min 1.885
_diffrn_source 'sealed X-ray tube'
_diffrn_source_target Mo
_exptl_absorpt_coefficient_mu 1.049
_exptl_absorpt_correction_T_max 0.7457
_exptl_absorpt_correction_T_min 0.7056
_exptl_absorpt_correction_type multi-scan
_exptl_crystal_colour 'clear light colourless'
_exptl_crystal_colour_lustre clear
_exptl_crystal_colour_modifier light
_exptl_crystal_colour_primary colourless
_exptl_crystal_density_diffrn 1.591
_exptl_crystal_description block
_exptl_crystal_F_000 602
_exptl_crystal_size_max 0.32
_exptl_crystal_size_mid 0.12
_exptl_crystal_size_min 0.1
_refine_diff_density_max 0.287
_refine_diff_density_min -0.231
_refine_diff_density_rms 0.048
_refine_ls_extinction_method none
_refine_ls_goodness_of_fit_ref 1.037
_refine_ls_hydrogen_treatment constr
_refine_ls_matrix_type full
_refine_ls_number_parameters 370
_refine_ls_number_reflns 6066
_refine_ls_number_restraints 0
_refine_ls_restrained_S_all 1.037
_refine_ls_R_factor_all 0.0336
_refine_ls_R_factor_gt 0.0280
_refine_ls_shift/su_max 0.001
_refine_ls_shift/su_mean 0.000
_refine_ls_structure_factor_coef Fsqd
_refine_ls_weighting_details 'w=1/[\s^2^(Fo^2^)+(0.0416P)^2^+0.1837P] where P=(Fo^2^+2Fc^2^)/3'
_refine_ls_weighting_scheme calc
_refine_ls_wR_factor_gt 0.0707
_refine_ls_wR_factor_ref 0.0734
_reflns_Friedel_coverage 0.000
_reflns_number_gt 5333
_reflns_number_total 6066
_reflns_threshold_expression 'I > 2\s(I)'
_cod_data_source_file d2cp05921e2.cif
_cod_data_source_block lizhang20191127_0m
_cod_depositor_comments 'Adding full bibliography for 7246421.cif.'
_cod_database_code 7246421
_shelx_shelxl_version_number 2017/1
_shelx_space_group_comment
;
The symmetry employed for this shelxl refinement is uniquely defined
by the following loop, which should always be used as a source of
symmetry information in preference to the above space-group names.
They are only intended as comments.
;
_shelx_estimated_absorpt_t_max 0.902
_shelx_estimated_absorpt_t_min 0.730
_olex2_refinement_description
;
1. Fixed Uiso
 At 1.2 times of:
  All C(H) groups
2.a Aromatic/amide H refined with riding coordinates:
 C9(H9), C12(H12), C3(H3), C6(H6), C24(H24), C2(H2), C30(H30), C14(H14),
 C5(H5), C27(H27), C17(H17), C19(H19), C22(H22), C29(H29), C20(H20), C21(H21),
 C28(H28), C15(H15), C16(H16)
;
_olex2_submission_special_instructions 'No special instructions were received'

loop_
_space_group_symop_operation_xyz
'x, y, z'
'-x, -y, -z'

loop_
_atom_site_label
_atom_site_type_symbol
_atom_site_fract_x
_atom_site_fract_y
_atom_site_fract_z
_atom_site_U_iso_or_equiv
_atom_site_adp_type
_atom_site_occupancy
_atom_site_site_symmetry_order
_atom_site_calc_flag
_atom_site_refinement_flags_posn
_atom_site_refinement_flags_adp
_atom_site_refinement_flags_occupancy
_atom_site_disorder_assembly
_atom_site_disorder_group
Zn1 Zn 0.13142(2) 0.87569(2) 0.21910(2) 0.02937(6) Uani 1 1 d . . . . .
N1 N 0.95822(11) 0.01351(10) 0.18500(10) 0.0261(2) Uani 1 1 d . . . . .
O1 O 0.27666(11) 0.73358(10) 0.17249(12) 0.0444(3) Uani 1 1 d . . . . .
O2 O 0.14882(11) 0.60527(11) 0.17345(12) 0.0447(3) Uani 1 1 d . . . . .
O3 O 0.20752(12) 0.93765(10) 0.32447(11) 0.0420(3) Uani 1 1 d . . . . .
N2 N 1.20407(12) 0.01091(11) 0.04782(11) 0.0314(3) Uani 1 1 d . . . . .
O4 O 0.38709(13) 0.94857(12) 0.38261(14) 0.0557(3) Uani 1 1 d . . . . .
N3 N 0.95995(12) -0.19619(11) 0.34604(11) 0.0305(2) Uani 1 1 d . . . . .
N4 N 0.33206(13) 0.51305(11) 0.59760(12) 0.0334(3) Uani 1 1 d . . . . .
C10 C 0.97110(13) 0.11917(12) 0.10193(12) 0.0260(3) Uani 1 1 d . . . . .
C13 C 1.11084(14) 0.11741(13) 0.02289(13) 0.0278(3) Uani 1 1 d . . . . .
C11 C 0.83684(14) 0.00416(12) 0.26175(12) 0.0274(3) Uani 1 1 d . . . . .
C32 C 0.30204(15) 0.89340(13) 0.38383(13) 0.0311(3) Uani 1 1 d . . . . .
C4 C 0.61327(14) 0.31997(13) 0.16758(13) 0.0302(3) Uani 1 1 d . . . . .
C1 C 0.38463(14) 0.52084(13) 0.16764(12) 0.0296(3) Uani 1 1 d . . . . .
C9 C 0.86088(14) 0.22068(12) 0.09235(13) 0.0294(3) Uani 1 1 d . . . . .
H9 H 0.871574 0.292807 0.033132 0.035 Uiso 1 1 calc R . . . .
C31 C 0.19619(14) 0.72866(13) 0.55686(13) 0.0292(3) Uani 1 1 d . . . . .
C8 C 0.73391(14) 0.21341(13) 0.17247(13) 0.0292(3) Uani 1 1 d . . . . .
C23 C 0.30802(14) 0.76188(13) 0.46181(13) 0.0297(3) Uani 1 1 d . . . . .
C12 C 0.72278(14) 0.10212(13) 0.25865(13) 0.0321(3) Uani 1 1 d . . . . .
H12 H 0.639648 0.093988 0.313316 0.039 Uiso 1 1 calc R . . . .
C3 C 0.62831(15) 0.44374(13) 0.13853(14) 0.0337(3) Uani 1 1 d . . . . .
H3 H 0.715155 0.459851 0.117648 0.040 Uiso 1 1 calc R . . . .
C7 C 0.25821(15) 0.62663(13) 0.17142(13) 0.0328(3) Uani 1 1 d . . . . .
C18 C 0.83610(14) -0.11826(12) 0.34842(13) 0.0282(3) Uani 1 1 d . . . . .
C6 C 0.37002(15) 0.39758(14) 0.19294(15) 0.0368(3) Uani 1 1 d . . . . .
H6 H 0.283538 0.381773 0.209251 0.044 Uiso 1 1 calc R . . . .
C26 C 0.21351(14) 0.60163(13) 0.62156(14) 0.0312(3) Uani 1 1 d . . . . .
C24 C 0.42676(15) 0.67199(14) 0.44085(14) 0.0337(3) Uani 1 1 d . . . . .
H24 H 0.502070 0.692228 0.380384 0.040 Uiso 1 1 calc R . . . .
C2 C 0.51429(15) 0.54310(13) 0.14060(14) 0.0339(3) Uani 1 1 d . . . . .
H2 H 0.525260 0.625049 0.123696 0.041 Uiso 1 1 calc R . . . .
C30 C 0.07020(15) 0.81370(14) 0.59356(14) 0.0342(3) Uani 1 1 d . . . . .
H30 H 0.057002 0.896925 0.552522 0.041 Uiso 1 1 calc R . . . .
C14 C 1.14412(16) 0.21695(15) -0.07023(15) 0.0379(3) Uani 1 1 d . . . . .
H14 H 1.077964 0.289559 -0.086126 0.046 Uiso 1 1 calc R . . . .
C5 C 0.48284(15) 0.29831(14) 0.19407(15) 0.0369(3) Uani 1 1 d . . . . .
H5 H 0.471295 0.216424 0.212718 0.044 Uiso 1 1 calc R . . . .
C27 C 0.10478(16) 0.56436(15) 0.71753(15) 0.0379(3) Uani 1 1 d . . . . .
H27 H 0.114163 0.481080 0.758262 0.045 Uiso 1 1 calc R . . . .
C25 C 0.43479(14) 0.54855(13) 0.51107(14) 0.0318(3) Uani 1 1 d . . . . .
C17 C 1.33125(15) 0.00138(16) -0.02089(16) 0.0412(4) Uani 1 1 d . . . . .
H17 H 1.395235 -0.072896 -0.004871 0.049 Uiso 1 1 calc R . . . .
C19 C 0.71723(16) -0.15223(15) 0.42204(14) 0.0373(3) Uani 1 1 d . . . . .
H19 H 0.632813 -0.096927 0.421481 0.045 Uiso 1 1 calc R . . . .
C22 C 0.96706(17) -0.30918(13) 0.41958(15) 0.0379(3) Uani 1 1 d . . . . .
H22 H 1.052355 -0.363092 0.419409 0.046 Uiso 1 1 calc R . . . .
C29 C -0.03133(16) 0.77533(15) 0.68772(15) 0.0382(3) Uani 1 1 d . . . . .
H29 H -0.112782 0.832504 0.710503 0.046 Uiso 1 1 calc R . . . .
C20 C 0.72677(18) -0.27024(16) 0.49645(15) 0.0421(4) Uani 1 1 d . . . . .
H20 H 0.648488 -0.295779 0.546366 0.050 Uiso 1 1 calc R . . . .
C21 C 0.85295(19) -0.34921(14) 0.49584(16) 0.0434(4) Uani 1 1 d . . . . .
H21 H 0.861474 -0.428494 0.546040 0.052 Uiso 1 1 calc R . . . .
C28 C -0.01392(16) 0.64981(16) 0.75080(16) 0.0404(3) Uani 1 1 d . . . . .
H28 H -0.083570 0.624750 0.815570 0.048 Uiso 1 1 calc R . . . .
C15 C 1.27763(17) 0.20633(17) -0.13917(16) 0.0445(4) Uani 1 1 d . . . . .
H15 H 1.302785 0.272394 -0.201036 0.053 Uiso 1 1 calc R . . . .
C16 C 1.37285(17) 0.09625(18) -0.11473(16) 0.0475(4) Uani 1 1 d . . . . .
H16 H 1.462799 0.086316 -0.160390 0.057 Uiso 1 1 calc R . . . .

loop_
_atom_site_aniso_label
_atom_site_aniso_U_11
_atom_site_aniso_U_22
_atom_site_aniso_U_33
_atom_site_aniso_U_23
_atom_site_aniso_U_13
_atom_site_aniso_U_12
Zn1 0.02377(9) 0.02054(9) 0.03902(10) -0.00396(6) -0.01101(7) 0.00487(6)
N1 0.0226(5) 0.0211(5) 0.0302(6) -0.0027(4) -0.0077(4) 0.0017(4)
O1 0.0326(6) 0.0271(5) 0.0636(8) -0.0116(5) -0.0093(5) 0.0096(4)
O2 0.0282(6) 0.0376(6) 0.0594(7) -0.0054(5) -0.0135(5) 0.0066(4)
O3 0.0508(7) 0.0257(5) 0.0516(7) -0.0043(5) -0.0304(6) 0.0044(5)
N2 0.0247(6) 0.0294(6) 0.0348(6) -0.0044(5) -0.0083(5) 0.0023(5)
O4 0.0444(7) 0.0392(7) 0.0844(10) 0.0030(6) -0.0269(7) -0.0118(6)
N3 0.0292(6) 0.0209(5) 0.0376(6) -0.0029(5) -0.0114(5) 0.0018(4)
N4 0.0289(6) 0.0259(6) 0.0408(7) -0.0047(5) -0.0110(5) 0.0030(5)
C10 0.0248(6) 0.0226(6) 0.0273(6) -0.0030(5) -0.0078(5) 0.0002(5)
C13 0.0247(6) 0.0263(6) 0.0299(7) -0.0057(5) -0.0079(5) 0.0001(5)
C11 0.0254(6) 0.0221(6) 0.0300(7) -0.0023(5) -0.0078(5) 0.0010(5)
C32 0.0302(7) 0.0239(6) 0.0344(7) -0.0060(5) -0.0082(6) 0.0027(5)
C4 0.0266(7) 0.0252(6) 0.0310(7) -0.0028(5) -0.0086(5) 0.0060(5)
C1 0.0261(7) 0.0263(7) 0.0286(7) -0.0044(5) -0.0083(5) 0.0079(5)
C9 0.0290(7) 0.0221(6) 0.0310(7) 0.0002(5) -0.0100(5) 0.0020(5)
C31 0.0275(7) 0.0244(6) 0.0347(7) -0.0062(5) -0.0129(6) 0.0023(5)
C8 0.0258(6) 0.0240(6) 0.0323(7) -0.0035(5) -0.0103(5) 0.0055(5)
C23 0.0288(7) 0.0252(6) 0.0336(7) -0.0045(5) -0.0132(6) 0.0015(5)
C12 0.0246(6) 0.0282(7) 0.0345(7) -0.0012(6) -0.0056(5) 0.0029(5)
C3 0.0262(7) 0.0283(7) 0.0430(8) -0.0051(6) -0.0118(6) 0.0019(5)
C7 0.0293(7) 0.0275(7) 0.0304(7) -0.0026(5) -0.0071(6) 0.0088(5)
C18 0.0280(7) 0.0229(6) 0.0299(7) -0.0034(5) -0.0086(5) 0.0007(5)
C6 0.0241(7) 0.0301(7) 0.0467(9) -0.0011(6) -0.0070(6) 0.0022(6)
C26 0.0278(7) 0.0253(7) 0.0385(7) -0.0060(5) -0.0121(6) 0.0017(5)
C24 0.0282(7) 0.0287(7) 0.0371(7) -0.0026(6) -0.0085(6) 0.0027(6)
C2 0.0328(7) 0.0222(6) 0.0431(8) -0.0053(6) -0.0133(6) 0.0034(5)
C30 0.0319(7) 0.0268(7) 0.0415(8) -0.0090(6) -0.0141(6) 0.0052(6)
C14 0.0333(8) 0.0320(8) 0.0410(8) 0.0006(6) -0.0074(6) -0.0036(6)
C5 0.0292(7) 0.0227(7) 0.0491(9) -0.0002(6) -0.0080(6) 0.0028(5)
C27 0.0331(8) 0.0291(7) 0.0464(9) -0.0020(6) -0.0097(7) -0.0033(6)
C25 0.0271(7) 0.0265(7) 0.0377(7) -0.0061(6) -0.0116(6) 0.0047(5)
C17 0.0258(7) 0.0427(9) 0.0461(9) -0.0075(7) -0.0075(6) 0.0048(6)
C19 0.0302(7) 0.0357(8) 0.0373(8) 0.0011(6) -0.0060(6) -0.0025(6)
C22 0.0413(8) 0.0219(7) 0.0454(9) -0.0012(6) -0.0147(7) 0.0012(6)
C29 0.0294(7) 0.0371(8) 0.0457(9) -0.0144(7) -0.0104(6) 0.0040(6)
C20 0.0448(9) 0.0386(8) 0.0383(8) 0.0014(7) -0.0052(7) -0.0147(7)
C21 0.0580(10) 0.0238(7) 0.0440(9) 0.0034(6) -0.0140(8) -0.0087(7)
C28 0.0281(7) 0.0439(9) 0.0465(9) -0.0097(7) -0.0058(6) -0.0057(6)
C15 0.0392(9) 0.0468(9) 0.0412(9) 0.0008(7) -0.0034(7) -0.0141(7)
C16 0.0279(8) 0.0611(11) 0.0455(9) -0.0066(8) -0.0010(7) -0.0084(7)

loop_
_atom_type_symbol
_atom_type_description
_atom_type_scat_dispersion_real
_atom_type_scat_dispersion_imag
_atom_type_scat_source
C C 0.0033 0.0016 'International Tables Vol C Tables 4.2.6.8 and 6.1.1.4'
H H 0.0000 0.0000 'International Tables Vol C Tables 4.2.6.8 and 6.1.1.4'
N N 0.0061 0.0033 'International Tables Vol C Tables 4.2.6.8 and 6.1.1.4'
O O 0.0106 0.0060 'International Tables Vol C Tables 4.2.6.8 and 6.1.1.4'
Zn Zn 0.2839 1.4301 'International Tables Vol C Tables 4.2.6.8 and 6.1.1.4'

loop_
_geom_angle_atom_site_label_1
_geom_angle_atom_site_label_2
_geom_angle_atom_site_label_3
_geom_angle
_geom_angle_site_symmetry_1
_geom_angle_site_symmetry_3
_geom_angle_publ_flag
N1 Zn1 N2 73.66(4) 1_465 1_465 ?
N1 Zn1 N3 75.26(4) 1_465 1_465 ?
O1 Zn1 N1 149.74(5) . 1_465 ?
O1 Zn1 O3 102.18(5) . . ?
O1 Zn1 N2 94.05(5) . 1_465 ?
O1 Zn1 N3 108.24(5) . 1_465 ?
O3 Zn1 N1 106.03(4) . 1_465 ?
O3 Zn1 N2 93.55(5) . 1_465 ?
O3 Zn1 N3 104.18(5) . 1_465 ?
N3 Zn1 N2 147.43(4) 1_465 1_465 ?
C10 N1 Zn1 120.49(9) . 1_645 ?
C10 N1 C11 119.91(11) . . ?
C11 N1 Zn1 118.63(9) . 1_645 ?
C7 O1 Zn1 124.78(10) . . ?
C32 O3 Zn1 136.01(10) . . ?
C13 N2 Zn1 114.81(9) . 1_645 ?
C17 N2 Zn1 126.43(10) . 1_645 ?
C17 N2 C13 118.33(13) . . ?
C18 N3 Zn1 115.82(9) . 1_645 ?
C22 N3 Zn1 126.05(10) . 1_645 ?
C22 N3 C18 118.13(13) . . ?
C25 N4 C26 117.62(12) . . ?
N1 C10 C13 114.50(11) . . ?
N1 C10 C9 121.62(12) . . ?
C9 C10 C13 123.88(12) . . ?
N2 C13 C10 114.85(12) . . ?
N2 C13 C14 121.99(13) . . ?
C14 C13 C10 123.16(12) . . ?
N1 C11 C12 121.70(12) . . ?
N1 C11 C18 114.53(11) . . ?
C12 C11 C18 123.77(13) . . ?
O3 C32 C23 117.17(13) . . ?
O4 C32 O3 124.86(14) . . ?
O4 C32 C23 117.98(13) . . ?
C3 C4 C8 120.70(13) . . ?
C5 C4 C8 120.57(13) . . ?
C5 C4 C3 118.73(12) . . ?
C6 C1 C7 119.08(13) . . ?
C2 C1 C7 121.89(13) . . ?
C2 C1 C6 119.03(12) . . ?
C10 C9 H9 120.3 . . ?
C10 C9 C8 119.36(12) . . ?
C8 C9 H9 120.3 . . ?
C23 C31 C26 117.26(12) . . ?
C23 C31 C30 124.55(13) . . ?
C30 C31 C26 118.17(13) . . ?
C9 C8 C4 121.56(12) . . ?
C9 C8 C12 118.06(12) . . ?
C12 C8 C4 120.37(13) . . ?
C31 C23 C32 122.61(12) . . ?
C24 C23 C32 118.92(13) . . ?
C24 C23 C31 118.46(13) . . ?
C11 C12 C8 119.33(13) . . ?
C11 C12 H12 120.3 . . ?
C8 C12 H12 120.3 . . ?
C4 C3 H3 119.8 . . ?
C2 C3 C4 120.47(14) . . ?
C2 C3 H3 119.8 . . ?
O1 C7 C1 115.10(13) . . ?
O2 C7 O1 125.38(13) . . ?
O2 C7 C1 119.52(14) . . ?
N3 C18 C11 114.70(12) . . ?
N3 C18 C19 122.38(13) . . ?
C19 C18 C11 122.86(12) . . ?
C1 C6 H6 119.7 . . ?
C5 C6 C1 120.70(14) . . ?
C5 C6 H6 119.7 . . ?
N4 C26 C31 123.23(14) . . ?
N4 C26 C27 117.54(13) . . ?
C27 C26 C31 119.21(13) . . ?
C23 C24 H24 119.9 . . ?
C23 C24 C25 120.15(14) . . ?
C25 C24 H24 119.9 . . ?
C1 C2 C3 120.46(14) . . ?
C1 C2 H2 119.8 . . ?
C3 C2 H2 119.8 . . ?
C31 C30 H30 119.4 . . ?
C29 C30 C31 121.12(14) . . ?
C29 C30 H30 119.4 . . ?
C13 C14 H14 120.6 . . ?
C15 C14 C13 118.88(14) . . ?
C15 C14 H14 120.6 . . ?
C4 C5 H5 119.7 . . ?
C6 C5 C4 120.57(14) . . ?
C6 C5 H5 119.7 . . ?
C26 C27 H27 119.7 . . ?
C28 C27 C26 120.56(15) . . ?
C28 C27 H27 119.7 . . ?
N4 C25 C24 123.23(12) . . ?
N4 C25 C25 116.91(16) . 2_666 ?
C24 C25 C25 119.86(17) . 2_666 ?
N2 C17 H17 118.4 . . ?
N2 C17 C16 123.28(15) . . ?
C16 C17 H17 118.4 . . ?
C18 C19 H19 120.7 . . ?
C20 C19 C18 118.53(14) . . ?
C20 C19 H19 120.7 . . ?
N3 C22 H22 118.7 . . ?
N3 C22 C21 122.67(14) . . ?
C21 C22 H22 118.7 . . ?
C30 C29 H29 119.8 . . ?
C30 C29 C28 120.46(14) . . ?
C28 C29 H29 119.8 . . ?
C19 C20 H20 120.4 . . ?
C21 C20 C19 119.29(15) . . ?
C21 C20 H20 120.4 . . ?
C22 C21 H21 120.5 . . ?
C20 C21 C22 118.98(14) . . ?
C20 C21 H21 120.5 . . ?
C27 C28 C29 120.44(15) . . ?
C27 C28 H28 119.8 . . ?
C29 C28 H28 119.8 . . ?
C14 C15 H15 120.5 . . ?
C16 C15 C14 119.10(15) . . ?
C16 C15 H15 120.5 . . ?
C17 C16 C15 118.41(15) . . ?
C17 C16 H16 120.8 . . ?
C15 C16 H16 120.8 . . ?

loop_
_geom_bond_atom_site_label_1
_geom_bond_atom_site_label_2
_geom_bond_distance
_geom_bond_site_symmetry_2
_geom_bond_publ_flag
Zn1 N1 2.0941(11) 1_465 ?
Zn1 O1 1.9469(10) . ?
Zn1 O3 1.9715(11) . ?
Zn1 N2 2.2471(12) 1_465 ?
Zn1 N3 2.1757(12) 1_465 ?
N1 C10 1.3383(17) . ?
N1 C11 1.3395(17) . ?
O1 C7 1.2807(19) . ?
O2 C7 1.2287(19) . ?
O3 C32 1.2763(18) . ?
N2 C13 1.3458(17) . ?
N2 C17 1.3317(19) . ?
O4 C32 1.2181(19) . ?
N3 C18 1.3465(17) . ?
N3 C22 1.3353(18) . ?
N4 C26 1.3679(18) . ?
N4 C25 1.318(2) . ?
C10 C13 1.4844(19) . ?
C10 C9 1.3890(18) . ?
C13 C14 1.387(2) . ?
C11 C12 1.3855(18) . ?
C11 C18 1.4851(18) . ?
C32 C23 1.5224(19) . ?
C4 C8 1.4853(17) . ?
C4 C3 1.397(2) . ?
C4 C5 1.390(2) . ?
C1 C7 1.5146(18) . ?
C1 C6 1.392(2) . ?
C1 C2 1.384(2) . ?
C9 H9 0.9300 . ?
C9 C8 1.396(2) . ?
C31 C23 1.419(2) . ?
C31 C26 1.4264(19) . ?
C31 C30 1.4227(19) . ?
C8 C12 1.399(2) . ?
C23 C24 1.3730(19) . ?
C12 H12 0.9300 . ?
C3 H3 0.9300 . ?
C3 C2 1.3915(19) . ?
C18 C19 1.384(2) . ?
C6 H6 0.9300 . ?
C6 C5 1.3842(19) . ?
C26 C27 1.416(2) . ?
C24 H24 0.9300 . ?
C24 C25 1.416(2) . ?
C2 H2 0.9300 . ?
C30 H30 0.9300 . ?
C30 C29 1.361(2) . ?
C14 H14 0.9300 . ?
C14 C15 1.386(2) . ?
C5 H5 0.9300 . ?
C27 H27 0.9300 . ?
C27 C28 1.368(2) . ?
C25 C25 1.497(3) 2_666 ?
C17 H17 0.9300 . ?
C17 C16 1.381(3) . ?
C19 H19 0.9300 . ?
C19 C20 1.383(2) . ?
C22 H22 0.9300 . ?
C22 C21 1.380(2) . ?
C29 H29 0.9300 . ?
C29 C28 1.407(2) . ?
C20 H20 0.9300 . ?
C20 C21 1.372(2) . ?
C21 H21 0.9300 . ?
C28 H28 0.9300 . ?
C15 H15 0.9300 . ?
C15 C16 1.382(3) . ?
C16 H16 0.9300 . ?
